data_1575072
loop_
_publ_author_name
'Bairagi, Subhash'
'Patel, Deepak Kumar'
'Chatterjee, Debipada'
'Ku&#x10d;er&#xe1;kov&#xe1;, Monika'
'Mach&#xe1;&#x10d;ek, Jan'
'Base, Tomas'
'Pradeep, Thalappil'
'Ghosh, Sundargopal'

_publ_section_title
;
 Cluster <i>versus</i> coordination: the chemistry of cyclopentadienyl
 titanium and vanadium complexes with B- and C-functionalized
 carborane-thiols, [C<sub>2</sub>B<sub>10</sub>H<sub>12-<i>n</i></sub>
 (SH) <sub><i>n</i></sub> ] (<i>n</i> = 2 or 3).
;
_journal_issue 31
_journal_name_full 'Chemical science'
_journal_page_first 14127
_journal_page_last 14139
_journal_paper_doi 10.1039/d5sc03562g
_journal_volume 16
_journal_year 2025
_chemical_formula_sum 'C12 H24 B9 S3 V'
_chemical_formula_weight 412.72
_space_group_crystal_system monoclinic
_space_group_IT_number 14
_space_group_name_Hall '-P 2yn'
_space_group_name_H-M_alt 'P 1 21/n 1'
_atom_sites_solution_hydrogens mixed
_audit_creation_method SHELXL-2019/3
_audit_update_record
;
2024-05-28 deposited with the CCDC.	2025-07-10 downloaded from the CCDC.
;
_cell_angle_alpha 90
_cell_angle_beta 92.289(7)
_cell_angle_gamma 90
_cell_formula_units_Z 4
_cell_length_a 10.449(2)
_cell_length_b 14.2128(19)
_cell_length_c 13.260(3)
_cell_measurement_reflns_used 834
_cell_measurement_temperature 296(2)
_cell_measurement_theta_max 19.2
_cell_measurement_theta_min 2.42
_cell_volume 1967.7(6)
_computing_cell_refinement 'APEX2/SAINT (Bruker, 2016)'
_computing_data_collection 'APEX2 (Bruker, 2016)'
_computing_data_reduction 'SAINT/XPREP (Bruker, 2016)'
_computing_molecular_graphics 'ORTEP3 (Farrugia, 1997) and Mercury (Bruno et al., 2002)'
_computing_publication_material 'SHELXL-2019/2 (Sheldrick, 2019)'
_computing_structure_refinement 'SHELXL-2019/2 (Sheldrick, 2019)'
_computing_structure_solution 'SHELXT-2014/5 (Sheldrick, 2014)'
_diffrn_ambient_temperature 296(2)
_diffrn_measured_fraction_theta_full 0.959
_diffrn_measured_fraction_theta_max 0.959
_diffrn_measurement_device_type 'Bruker Axs Kappa Apex2 ccd'
_diffrn_measurement_method '\w and \f scan'
_diffrn_radiation_type MoK\a
_diffrn_radiation_wavelength 0.71073
_diffrn_reflns_av_R_equivalents 0.0815
_diffrn_reflns_av_unetI/netI 0.1100
_diffrn_reflns_Laue_measured_fraction_full 0.959
_diffrn_reflns_Laue_measured_fraction_max 0.959
_diffrn_reflns_limit_h_max 12
_diffrn_reflns_limit_h_min -12
_diffrn_reflns_limit_k_max 15
_diffrn_reflns_limit_k_min -14
_diffrn_reflns_limit_l_max 15
_diffrn_reflns_limit_l_min -11
_diffrn_reflns_number 9436
_diffrn_reflns_point_group_measured_fraction_full 0.959
_diffrn_reflns_point_group_measured_fraction_max 0.959
_diffrn_reflns_theta_full 25.039
_diffrn_reflns_theta_max 25.039
_diffrn_reflns_theta_min 2.101
_diffrn_source 'Sealed tube'
_exptl_absorpt_coefficient_mu 0.815
_exptl_absorpt_correction_T_max 0.79
_exptl_absorpt_correction_T_min 0.62
_exptl_absorpt_correction_type multi-scan
_exptl_absorpt_process_details 'SADABS (Bruker, 2016)'
_exptl_crystal_colour 'pale yellow'
_exptl_crystal_density_diffrn 1.393
_exptl_crystal_description plate
_exptl_crystal_F_000 848
_exptl_crystal_size_max 0.280
_exptl_crystal_size_mid 0.130
_exptl_crystal_size_min 0.040
_refine_diff_density_max 0.425
_refine_diff_density_min -0.342
_refine_diff_density_rms 0.086
_refine_ls_extinction_method none
_refine_ls_goodness_of_fit_ref 0.994
_refine_ls_hydrogen_treatment mixed
_refine_ls_matrix_type full
_refine_ls_number_parameters 255
_refine_ls_number_reflns 3337
_refine_ls_number_restraints 23
_refine_ls_restrained_S_all 1.055
_refine_ls_R_factor_all 0.1146
_refine_ls_R_factor_gt 0.0565
_refine_ls_shift/su_max 0.000
_refine_ls_shift/su_mean 0.000
_refine_ls_structure_factor_coef Fsqd
_refine_ls_weighting_details 'w=1/[\s^2^(Fo^2^)+(0.0489P)^2^] where P=(Fo^2^+2Fc^2^)/3'
_refine_ls_weighting_scheme calc
_refine_ls_wR_factor_gt 0.1075
_refine_ls_wR_factor_ref 0.1322
_reflns_Friedel_coverage 0.000
_reflns_number_gt 1945
_reflns_number_total 3337
_reflns_threshold_expression 'I > 2\s(I)'
_cod_data_source_file d5sc03562g2.cif
_cod_data_source_block CPV
_cod_depositor_comments 'Adding full bibliography for 1575071--1575076.cif.'
_cod_original_cell_volume 1967.6(6)
_cod_original_sg_symbol_H-M 'P 21/n'
_cod_database_code 1575072
_shelx_shelxl_version_number 2019/3
_shelx_space_group_comment
;
The symmetry employed for this shelxl refinement is uniquely defined
by the following loop, which should always be used as a source of
symmetry information in preference to the above space-group names.
They are only intended as comments.
;
_shelx_estimated_absorpt_t_min 0.804
_shelx_estimated_absorpt_t_max 0.968

loop_
_space_group_symop_operation_xyz
'x, y, z'
'-x+1/2, y+1/2, -z+1/2'
'-x, -y, -z'
'x-1/2, -y-1/2, z-1/2'

loop_
_atom_site_label
_atom_site_type_symbol
_atom_site_fract_x
_atom_site_fract_y
_atom_site_fract_z
_atom_site_U_iso_or_equiv
_atom_site_adp_type
_atom_site_occupancy
_atom_site_site_symmetry_order
_atom_site_calc_flag
_atom_site_refinement_flags_posn
_atom_site_refinement_flags_adp
_atom_site_refinement_flags_occupancy
_atom_site_disorder_assembly
_atom_site_disorder_group
C1 C 0.2892(4) 0.7916(3) 0.1926(4) 0.0307(13) Uani 1 1 d . . . . .
C2 C 0.2785(4) 0.7773(3) 0.2963(4) 0.0345(14) Uani 1 1 d . . . . .
C3 C 0.1866(4) 0.7072(3) 0.3115(4) 0.0323(13) Uani 1 1 d . . . . .
C4 C 0.1370(4) 0.6796(3) 0.2144(5) 0.0328(14) Uani 1 1 d . . . . .
C5 C 0.2011(4) 0.7324(3) 0.1413(4) 0.0297(13) Uani 1 1 d . . . . .
C6 C 0.3869(5) 0.8521(3) 0.1434(5) 0.0547(18) Uani 1 1 d . . . . .
H6A H 0.459995 0.814508 0.128121 0.082 Uiso 1 1 calc R U . . .
H6B H 0.413034 0.901980 0.188447 0.082 Uiso 1 1 calc R U . . .
H6C H 0.350067 0.878338 0.082171 0.082 Uiso 1 1 calc R U . . .
C7 C 0.3557(5) 0.8266(4) 0.3794(5) 0.0598(19) Uani 1 1 d . . . . .
H7A H 0.302131 0.838479 0.435176 0.090 Uiso 1 1 calc R U . . .
H7B H 0.387556 0.885132 0.354480 0.090 Uiso 1 1 calc R U . . .
H7C H 0.426285 0.787426 0.401305 0.090 Uiso 1 1 calc R U . . .
C8 C 0.1543(6) 0.6633(4) 0.4112(5) 0.0594(19) Uani 1 1 d . . . . .
H8A H 0.219130 0.618363 0.430902 0.089 Uiso 1 1 calc R U . . .
H8B H 0.072844 0.632168 0.404107 0.089 Uiso 1 1 calc R U . . .
H8C H 0.150270 0.711427 0.461715 0.089 Uiso 1 1 calc R U . . .
C9 C 0.0430(5) 0.6021(3) 0.1921(5) 0.0520(18) Uani 1 1 d . . . . .
H9A H -0.008929 0.617916 0.133178 0.078 Uiso 1 1 calc R U . . .
H9B H -0.010719 0.594033 0.248534 0.078 Uiso 1 1 calc R U . . .
H9C H 0.088374 0.544660 0.180313 0.078 Uiso 1 1 calc R U . . .
C10 C 0.1873(5) 0.7200(4) 0.0295(4) 0.0493(16) Uani 1 1 d . . . . .
H10A H 0.183107 0.780609 -0.002475 0.074 Uiso 1 1 calc R U . . .
H10B H 0.110264 0.685582 0.012934 0.074 Uiso 1 1 calc R U . . .
H10C H 0.259707 0.685917 0.006127 0.074 Uiso 1 1 calc R U . . .
C11 C -0.2006(5) 1.1064(4) 0.3084(5) 0.0458(16) Uani 1 1 d D U . . .
C12 C -0.2339(5) 1.0957(3) 0.1936(5) 0.0400(15) Uani 1 1 d D U . . .
B1 B -0.1313(5) 0.9257(4) 0.1835(5) 0.0306(15) Uani 1 1 d . . . . .
B2 B -0.0083(5) 1.0064(4) 0.2297(5) 0.0336(16) Uani 1 1 d . . . . .
B3 B -0.0934(6) 0.9370(4) 0.3194(5) 0.0315(15) Uani 1 1 d . . . . .
B4 B -0.2535(6) 0.9201(5) 0.2730(6) 0.0404(18) Uani 1 1 d D . . . .
B5 B -0.2725(6) 0.9915(5) 0.1596(6) 0.0436(18) Uani 1 1 d . . . . .
B6 B -0.1179(6) 1.0386(4) 0.1316(5) 0.0431(18) Uani 1 1 d . . . . .
H6 H -0.086821 1.050290 0.054272 0.052 Uiso 1 1 calc R U . . .
B7 B -0.0792(6) 1.1192(4) 0.2283(6) 0.0461(19) Uani 1 1 d . . . . .
H7 H -0.027297 1.184819 0.213810 0.055 Uiso 1 1 calc R U . . .
B8 B -0.0574(7) 1.0559(4) 0.3424(6) 0.052(2) Uani 1 1 d . . . . .
H8 H 0.013056 1.078439 0.401432 0.063 Uiso 1 1 calc R U . . .
B9 B -0.2137(8) 1.0102(5) 0.3699(7) 0.052(2) Uani 1 1 d D . . . .
S1 S -0.07519(13) 0.81577(9) 0.12320(12) 0.0416(4) Uani 1 1 d . . . . .
S2 S 0.16220(12) 0.97762(9) 0.20879(14) 0.0504(5) Uani 1 1 d . . . . .
S3 S -0.00599(14) 0.83868(10) 0.38407(12) 0.0465(4) Uani 1 1 d . . . . .
V1 V 0.08470(7) 0.83568(5) 0.23646(7) 0.0236(2) Uani 1 1 d . . . . .
H4 H -0.294(4) 0.862(3) 0.291(4) 0.045(15) Uiso 1 1 d . . . . .
H5 H -0.334(4) 0.980(3) 0.097(4) 0.034(13) Uiso 1 1 d . . . . .
H9 H -0.228(5) 1.008(3) 0.441(4) 0.062(19) Uiso 1 1 d . . . . .
H11 H -0.225(4) 1.1657(19) 0.337(3) 0.033(9) Uiso 1 1 d D U . . .
H12 H -0.266(4) 1.153(2) 0.161(3) 0.045(10) Uiso 1 1 d D U . . .
H49 H -0.294(4) 0.985(3) 0.313(4) 0.14(3) Uiso 1 1 d D . . . .

loop_
_atom_site_aniso_label
_atom_site_aniso_U_11
_atom_site_aniso_U_22
_atom_site_aniso_U_33
_atom_site_aniso_U_23
_atom_site_aniso_U_13
_atom_site_aniso_U_12
C1 0.017(3) 0.027(3) 0.048(4) 0.004(3) 0.006(3) 0.006(2)
C2 0.033(3) 0.024(3) 0.047(4) -0.001(3) -0.005(3) 0.006(2)
C3 0.034(3) 0.033(3) 0.031(4) 0.005(3) 0.008(3) 0.010(2)
C4 0.021(3) 0.019(3) 0.058(4) -0.005(3) 0.001(3) 0.006(2)
C5 0.024(3) 0.034(3) 0.031(4) -0.007(3) 0.002(3) 0.010(2)
C6 0.035(3) 0.049(4) 0.081(6) 0.006(3) 0.017(3) 0.002(3)
C7 0.055(4) 0.065(4) 0.058(5) -0.017(3) -0.025(4) 0.016(3)
C8 0.084(5) 0.049(4) 0.046(4) 0.022(3) 0.020(4) 0.025(3)
C9 0.037(3) 0.037(3) 0.083(5) 0.000(3) 0.005(3) 0.001(3)
C10 0.045(4) 0.065(4) 0.039(4) -0.006(3) 0.004(3) 0.013(3)
C11 0.051(4) 0.029(3) 0.058(5) -0.010(3) 0.012(3) 0.015(3)
C12 0.041(3) 0.031(3) 0.049(4) 0.011(3) 0.012(3) 0.017(2)
B1 0.027(3) 0.029(3) 0.036(4) -0.005(3) 0.003(3) 0.002(2)
B2 0.028(3) 0.023(3) 0.049(5) -0.003(3) 0.003(3) 0.000(2)
B3 0.033(3) 0.033(4) 0.029(4) -0.002(3) 0.005(3) 0.007(3)
B4 0.029(3) 0.034(4) 0.059(6) 0.007(4) 0.015(4) 0.000(3)
B5 0.031(4) 0.053(5) 0.046(5) -0.008(4) -0.004(4) 0.009(3)
B6 0.045(4) 0.042(4) 0.043(5) 0.019(3) 0.012(4) 0.012(3)
B7 0.037(4) 0.029(4) 0.073(6) -0.003(4) 0.014(4) -0.005(3)
B8 0.049(4) 0.043(4) 0.064(6) -0.021(4) -0.010(4) 0.011(3)
B9 0.067(5) 0.047(5) 0.042(5) 0.000(4) 0.017(5) 0.024(4)
S1 0.0376(8) 0.0429(9) 0.0433(10) -0.0178(7) -0.0106(7) 0.0128(6)
S2 0.0263(8) 0.0314(8) 0.0942(15) 0.0067(8) 0.0114(8) -0.0015(6)
S3 0.0540(9) 0.0555(9) 0.0310(9) 0.0094(8) 0.0139(8) 0.0248(7)
V1 0.0218(4) 0.0237(5) 0.0254(5) -0.0010(4) 0.0033(4) 0.0012(3)

loop_
_atom_type_symbol
_atom_type_description
_atom_type_scat_dispersion_real
_atom_type_scat_dispersion_imag
_atom_type_scat_source
C C 0.0033 0.0016 'International Tables Vol C Tables 4.2.6.8 and 6.1.1.4'
H H 0.0000 0.0000 'International Tables Vol C Tables 4.2.6.8 and 6.1.1.4'
B B 0.0013 0.0007 'International Tables Vol C Tables 4.2.6.8 and 6.1.1.4'
S S 0.1246 0.1234 'International Tables Vol C Tables 4.2.6.8 and 6.1.1.4'
V V 0.3005 0.5294 'International Tables Vol C Tables 4.2.6.8 and 6.1.1.4'

loop_
_geom_angle_atom_site_label_1
_geom_angle_atom_site_label_2
_geom_angle_atom_site_label_3
_geom_angle
_geom_angle_site_symmetry_1
_geom_angle_site_symmetry_3
_geom_angle_publ_flag
C2 C1 C5 108.2(4) . . ?
C2 C1 C6 126.3(5) . . ?
C5 C1 C6 125.2(5) . . ?
C2 C1 V1 71.5(2) . . ?
C5 C1 V1 72.0(2) . . ?
C6 C1 V1 127.0(2) . . ?
C1 C2 C3 109.1(5) . . ?
C1 C2 C7 126.0(5) . . ?
C3 C2 C7 124.9(5) . . ?
C1 C2 V1 73.3(2) . . ?
C3 C2 V1 73.0(2) . . ?
C7 C2 V1 121.4(2) . . ?
C2 C3 C4 107.0(5) . . ?
C2 C3 C8 126.6(5) . . ?
C4 C3 C8 126.2(5) . . ?
C2 C3 V1 71.6(2) . . ?
C4 C3 V1 71.6(2) . . ?
C8 C3 V1 125.9(3) . . ?
C5 C4 C3 108.0(4) . . ?
C5 C4 C9 125.4(5) . . ?
C3 C4 C9 126.4(5) . . ?
C5 C4 V1 72.4(3) . . ?
C3 C4 V1 72.5(2) . . ?
C9 C4 V1 125.1(3) . . ?
C1 C5 C4 107.8(5) . . ?
C1 C5 C10 125.9(5) . . ?
C4 C5 C10 126.0(5) . . ?
C1 C5 V1 72.8(2) . . ?
C4 C5 V1 71.9(3) . . ?
C10 C5 V1 125.7(3) . . ?
C1 C6 H6A 109.5 . . ?
C1 C6 H6B 109.5 . . ?
H6A C6 H6B 109.5 . . ?
C1 C6 H6C 109.5 . . ?
H6A C6 H6C 109.5 . . ?
H6B C6 H6C 109.5 . . ?
C2 C7 H7A 109.5 . . ?
C2 C7 H7B 109.5 . . ?
H7A C7 H7B 109.5 . . ?
C2 C7 H7C 109.5 . . ?
H7A C7 H7C 109.5 . . ?
H7B C7 H7C 109.5 . . ?
C3 C8 H8A 109.5 . . ?
C3 C8 H8B 109.5 . . ?
H8A C8 H8B 109.5 . . ?
C3 C8 H8C 109.5 . . ?
H8A C8 H8C 109.5 . . ?
H8B C8 H8C 109.5 . . ?
C4 C9 H9A 109.5 . . ?
C4 C9 H9B 109.5 . . ?
H9A C9 H9B 109.5 . . ?
C4 C9 H9C 109.5 . . ?
H9A C9 H9C 109.5 . . ?
H9B C9 H9C 109.5 . . ?
C5 C10 H10A 109.5 . . ?
C5 C10 H10B 109.5 . . ?
H10A C10 H10B 109.5 . . ?
C5 C10 H10C 109.5 . . ?
H10A C10 H10C 109.5 . . ?
H10B C10 H10C 109.5 . . ?
C12 C11 B9 113.3(5) . . ?
C12 C11 B7 62.7(4) . . ?
B9 C11 B7 119.4(4) . . ?
C12 C11 B8 112.2(5) . . ?
B9 C11 B8 66.3(4) . . ?
B7 C11 B8 62.6(4) . . ?
C12 C11 H11 115(3) . . ?
B9 C11 H11 121(3) . . ?
B7 C11 H11 111(3) . . ?
B8 C11 H11 120(3) . . ?
C11 C12 B5 114.3(5) . . ?
C11 C12 B7 62.7(4) . . ?
B5 C12 B7 119.1(4) . . ?
C11 C12 B6 112.7(4) . . ?
B5 C12 B6 66.2(4) . . ?
B7 C12 B6 62.3(4) . . ?
C11 C12 H12 114(3) . . ?
B5 C12 H12 125(3) . . ?
B7 C12 H12 105(3) . . ?
B6 C12 H12 115(3) . . ?
B6 B1 B5 61.6(4) . . ?
B6 B1 B4 111.9(4) . . ?
B5 B1 B4 61.7(4) . . ?
B6 B1 B2 59.1(3) . . ?
B5 B1 B2 107.6(4) . . ?
B4 B1 B2 108.7(4) . . ?
B6 B1 B3 106.7(4) . . ?
B5 B1 B3 106.0(4) . . ?
B4 B1 B3 58.8(4) . . ?
B2 B1 B3 59.4(3) . . ?
B6 B1 S1 124.6(4) . . ?
B5 B1 S1 130.0(4) . . ?
B4 B1 S1 119.7(4) . . ?
B2 B1 S1 116.5(3) . . ?
B3 B1 S1 115.8(4) . . ?
B8 B2 B6 108.9(4) . . ?
B8 B2 B7 60.4(4) . . ?
B6 B2 B7 59.7(4) . . ?
B8 B2 B3 59.2(4) . . ?
B6 B2 B3 107.8(4) . . ?
B7 B2 B3 106.6(4) . . ?
B8 B2 B1 108.4(4) . . ?
B6 B2 B1 58.8(3) . . ?
B7 B2 B1 106.2(4) . . ?
B3 B2 B1 61.0(3) . . ?
B8 B2 S2 122.1(4) . . ?
B6 B2 S2 123.1(5) . . ?
B7 B2 S2 127.0(4) . . ?
B3 B2 S2 118.5(4) . . ?
B1 B2 S2 118.8(4) . . ?
B8 B2 V1 117.8(4) . . ?
B6 B2 V1 119.8(4) . . ?
B7 B2 V1 176.7(4) . . ?
B3 B2 V1 70.3(3) . . ?
B1 B2 V1 71.4(2) . . ?
S2 B2 V1 56.21(15) . . ?
B8 B3 B4 112.5(4) . . ?
B8 B3 B9 61.5(4) . . ?
B4 B3 B9 62.7(4) . . ?
B8 B3 B2 58.7(4) . . ?
B4 B3 B2 109.1(5) . . ?
B9 B3 B2 107.5(4) . . ?
B8 B3 B1 106.9(4) . . ?
B4 B3 B1 59.0(3) . . ?
B9 B3 B1 107.0(4) . . ?
B2 B3 B1 59.6(3) . . ?
B8 B3 S3 123.0(4) . . ?
B4 B3 S3 119.8(4) . . ?
B9 B3 S3 127.3(5) . . ?
B2 B3 S3 117.9(4) . . ?
B1 B3 S3 118.0(4) . . ?
B8 B3 V1 116.7(4) . . ?
B4 B3 V1 117.0(4) . . ?
B9 B3 V1 176.8(4) . . ?
B2 B3 V1 69.4(3) . . ?
B1 B3 V1 70.7(3) . . ?
S3 B3 V1 55.84(15) . . ?
B3 B4 B1 62.2(3) . . ?
B3 B4 B5 106.3(4) . . ?
B1 B4 B5 58.7(4) . . ?
B3 B4 B9 58.8(4) . . ?
B1 B4 B9 106.5(5) . . ?
B5 B4 B9 101.7(5) . . ?
B3 B4 H4 117(3) . . ?
B1 B4 H4 122(3) . . ?
B5 B4 H4 130(3) . . ?
B9 B4 H4 121(3) . . ?
B3 B4 H49 95.1(15) . . ?
B1 B4 H49 124(4) . . ?
B5 B4 H49 85(4) . . ?
B9 B4 H49 37.1(12) . . ?
H4 B4 H49 114(5) . . ?
C12 B5 B1 103.9(4) . . ?
C12 B5 B6 59.6(4) . . ?
B1 B5 B6 58.9(3) . . ?
C12 B5 B4 105.4(5) . . ?
B1 B5 B4 59.6(3) . . ?
B6 B5 B4 108.0(4) . . ?
C12 B5 H5 121(2) . . ?
B1 B5 H5 123(2) . . ?
B6 B5 H5 115(3) . . ?
B4 B5 H5 128(2) . . ?
C12 B6 B1 100.2(4) . . ?
C12 B6 B7 58.8(4) . . ?
B1 B6 B7 109.3(5) . . ?
C12 B6 B2 102.8(5) . . ?
B1 B6 B2 62.1(3) . . ?
B7 B6 B2 60.3(4) . . ?
C12 B6 B5 54.2(3) . . ?
B1 B6 B5 59.5(3) . . ?
B7 B6 B5 105.9(5) . . ?
B2 B6 B5 108.3(5) . . ?
C12 B6 H6 128.4 . . ?
B1 B6 H6 122.4 . . ?
B7 B6 H6 120.9 . . ?
B2 B6 H6 121.4 . . ?
B5 B6 H6 123.3 . . ?
C12 B7 C11 54.6(3) . . ?
C12 B7 B6 58.9(3) . . ?
C11 B7 B6 103.4(4) . . ?
C12 B7 B2 102.7(4) . . ?
C11 B7 B2 102.7(4) . . ?
B6 B7 B2 59.9(3) . . ?
C12 B7 B8 102.8(5) . . ?
C11 B7 B8 58.9(4) . . ?
B6 B7 B8 108.2(4) . . ?
B2 B7 B8 59.3(4) . . ?
C12 B7 H7 126.2 . . ?
C11 B7 H7 126.0 . . ?
B6 B7 H7 121.8 . . ?
B2 B7 H7 124.2 . . ?
B8 B7 H7 122.2 . . ?
C11 B8 B2 103.2(5) . . ?
C11 B8 B3 100.3(4) . . ?
B2 B8 B3 62.1(4) . . ?
C11 B8 B7 58.5(4) . . ?
B2 B8 B7 60.3(4) . . ?
B3 B8 B7 108.8(5) . . ?
C11 B8 B9 54.1(4) . . ?
B2 B8 B9 109.0(5) . . ?
B3 B8 B9 60.0(4) . . ?
B7 B8 B9 105.6(5) . . ?
C11 B8 H8 128.4 . . ?
B2 B8 H8 121.0 . . ?
B3 B8 H8 122.4 . . ?
B7 B8 H8 121.4 . . ?
B9 B8 H8 123.0 . . ?
C11 B9 B3 103.4(5) . . ?
C11 B9 B8 59.6(4) . . ?
B3 B9 B8 58.6(4) . . ?
C11 B9 B4 105.0(6) . . ?
B3 B9 B4 58.5(4) . . ?
B8 B9 B4 106.8(5) . . ?
C11 B9 H9 123(3) . . ?
B3 B9 H9 119(3) . . ?
B8 B9 H9 113(4) . . ?
B4 B9 H9 128(3) . . ?
C11 B9 H49 91(4) . . ?
B3 B9 H49 94.2(15) . . ?
B8 B9 H49 128(4) . . ?
B4 B9 H49 36.5(12) . . ?
H9 B9 H49 120(5) . . ?
B1 S1 V1 81.01(19) . . ?
B2 S2 V1 79.42(17) . . ?
B3 S3 V1 80.0(2) . . ?
S3 V1 S2 107.61(7) . . ?
S3 V1 S1 105.31(7) . . ?
S2 V1 S1 105.96(7) . . ?
S3 V1 C2 95.98(15) . . ?
S2 V1 C2 93.62(13) . . ?
S1 V1 C2 144.68(13) . . ?
S3 V1 C4 104.08(15) . . ?
S2 V1 C4 140.06(14) . . ?
S1 V1 C4 88.13(13) . . ?
C2 V1 C4 59.12(16) . . ?
S3 V1 C5 138.52(14) . . ?
S2 V1 C5 106.54(14) . . ?
S1 V1 C5 87.01(13) . . ?
C2 V1 C5 58.96(18) . . ?
C4 V1 C5 35.68(17) . . ?
S3 V1 C3 80.83(13) . . ?
S2 V1 C3 128.70(14) . . ?
S1 V1 C3 120.70(14) . . ?
C2 V1 C3 35.39(16) . . ?
C4 V1 C3 35.87(17) . . ?
C5 V1 C3 59.45(18) . . ?
S3 V1 C1 131.18(15) . . ?
S2 V1 C1 81.82(12) . . ?
S1 V1 C1 118.12(15) . . ?
C2 V1 C1 35.21(17) . . ?
C4 V1 C1 58.92(16) . . ?
C5 V1 C1 35.24(16) . . ?
C3 V1 C1 58.91(17) . . ?
S3 V1 B2 80.82(16) . . ?
S2 V1 B2 44.37(13) . . ?
S1 V1 B2 80.00(14) . . ?
C2 V1 B2 131.89(17) . . ?
C4 V1 B2 168.0(2) . . ?
C5 V1 B2 140.7(2) . . ?
C3 V1 B2 155.5(2) . . ?
C1 V1 B2 125.88(17) . . ?
S3 V1 B3 44.17(14) . . ?
S2 V1 B3 80.78(14) . . ?
S1 V1 B3 80.02(14) . . ?
C2 V1 B3 132.97(19) . . ?
C4 V1 B3 139.06(19) . . ?
C5 V1 B3 166.52(18) . . ?
C3 V1 B3 124.93(19) . . ?
C1 V1 B3 157.84(18) . . ?
B2 V1 B3 40.31(19) . . ?

loop_
_geom_bond_atom_site_label_1
_geom_bond_atom_site_label_2
_geom_bond_distance
_geom_bond_site_symmetry_2
_geom_bond_publ_flag
C1 C2 1.399(7) . ?
C1 C5 1.404(6) . ?
C1 C6 1.503(7) . ?
C1 V1 2.323(4) . ?
C2 C3 1.404(7) . ?
C2 C7 1.511(7) . ?
C2 V1 2.300(4) . ?
C3 C4 1.424(7) . ?
C3 C8 1.512(7) . ?
C3 V1 2.318(4) . ?
C4 C5 1.415(7) . ?
C4 C9 1.498(6) . ?
C4 V1 2.306(4) . ?
C5 C10 1.494(7) . ?
C5 V1 2.313(5) . ?
C6 H6A 0.9600 . ?
C6 H6B 0.9600 . ?
C6 H6C 0.9600 . ?
C7 H7A 0.9600 . ?
C7 H7B 0.9600 . ?
C7 H7C 0.9600 . ?
C8 H8A 0.9600 . ?
C8 H8B 0.9600 . ?
C8 H8C 0.9600 . ?
C9 H9A 0.9600 . ?
C9 H9B 0.9600 . ?
C9 H9C 0.9600 . ?
C10 H10A 0.9600 . ?
C10 H10B 0.9600 . ?
C10 H10C 0.9600 . ?
C11 C12 1.555(8) . ?
C11 B9 1.600(9) . ?
C11 B7 1.696(9) . ?
C11 B8 1.704(8) . ?
C11 H11 0.961(19) . ?
C12 B5 1.596(8) . ?
C12 B7 1.695(8) . ?
C12 B6 1.699(8) . ?
C12 H12 0.982(19) . ?
B1 B6 1.753(8) . ?
B1 B5 1.765(8) . ?
B1 B4 1.780(9) . ?
B1 B2 1.811(8) . ?
B1 B3 1.837(9) . ?
B1 S1 1.860(6) . ?
B2 B8 1.748(10) . ?
B2 B6 1.759(9) . ?
B2 B7 1.766(8) . ?
B2 B3 1.807(9) . ?
B2 S2 1.859(6) . ?
B2 V1 2.614(5) . ?
B3 B8 1.756(9) . ?
B3 B4 1.776(8) . ?
B3 B9 1.782(9) . ?
B3 S3 1.860(6) . ?
B3 V1 2.629(6) . ?
B4 B5 1.818(10) . ?
B4 B9 1.850(11) . ?
B4 H4 0.97(5) . ?
B4 H49 1.15(2) . ?
B5 B6 1.801(9) . ?
B5 H5 1.04(4) . ?
B6 B7 1.756(10) . ?
B6 H6 1.1000 . ?
B7 B8 1.767(10) . ?
B7 H7 1.1000 . ?
B8 B9 1.808(11) . ?
B8 H8 1.1000 . ?
B9 H9 0.96(6) . ?
B9 H49 1.16(2) . ?
S1 V1 2.2194(16) . ?
S2 V1 2.2099(15) . ?
S3 V1 2.2088(18) . ?

loop_
_geom_torsion_atom_site_label_1
_geom_torsion_atom_site_label_2
_geom_torsion_atom_site_label_3
_geom_torsion_atom_site_label_4
_geom_torsion
_geom_torsion_site_symmetry_1
_geom_torsion_site_symmetry_2
_geom_torsion_site_symmetry_3
_geom_torsion_site_symmetry_4
_geom_torsion_publ_flag
C5 C1 C2 C3 1.7(2) . . . . ?
C6 C1 C2 C3 -172.5(3) . . . . ?
V1 C1 C2 C3 64.73(14) . . . . ?
C5 C1 C2 C7 179.9(3) . . . . ?
C6 C1 C2 C7 5.8(4) . . . . ?
V1 C1 C2 C7 -117.0(3) . . . . ?
C5 C1 C2 V1 -63.0(2) . . . . ?
C6 C1 C2 V1 122.8(3) . . . . ?
C1 C2 C3 C4 -1.6(2) . . . . ?
C7 C2 C3 C4 -179.9(3) . . . . ?
V1 C2 C3 C4 63.3(2) . . . . ?
C1 C2 C3 C8 173.6(3) . . . . ?
C7 C2 C3 C8 -4.7(4) . . . . ?
V1 C2 C3 C8 -121.5(3) . . . . ?
C1 C2 C3 V1 -64.93(15) . . . . ?
C7 C2 C3 V1 116.8(3) . . . . ?
C2 C3 C4 C5 0.9(4) . . . . ?
C8 C3 C4 C5 -174.3(4) . . . . ?
V1 C3 C4 C5 64.2(3) . . . . ?
C2 C3 C4 C9 175.5(4) . . . . ?
C8 C3 C4 C9 0.3(6) . . . . ?
V1 C3 C4 C9 -121.2(4) . . . . ?
C2 C3 C4 V1 -63.34(17) . . . . ?
C8 C3 C4 V1 121.5(3) . . . . ?
C2 C1 C5 C4 -1.1(4) . . . . ?
C6 C1 C5 C4 173.1(4) . . . . ?
V1 C1 C5 C4 -63.8(3) . . . . ?
C2 C1 C5 C10 -175.3(4) . . . . ?
C6 C1 C5 C10 -1.0(6) . . . . ?
V1 C1 C5 C10 122.0(4) . . . . ?
C2 C1 C5 V1 62.72(18) . . . . ?
C6 C1 C5 V1 -123.0(3) . . . . ?
C3 C4 C5 C1 0.1(4) . . . . ?
C9 C4 C5 C1 -174.5(4) . . . . ?
V1 C4 C5 C1 64.4(3) . . . . ?
C3 C4 C5 C10 174.3(4) . . . . ?
C9 C4 C5 C10 -0.4(7) . . . . ?
V1 C4 C5 C10 -121.5(4) . . . . ?
C3 C4 C5 V1 -64.3(3) . . . . ?
C9 C4 C5 V1 121.0(4) . . . . ?
B9 C11 C12 B5 -0.7(7) . . . . ?
B7 C11 C12 B5 111.6(5) . . . . ?
B8 C11 C12 B5 72.0(6) . . . . ?
B9 C11 C12 B7 -112.3(5) . . . . ?
B8 C11 C12 B7 -39.7(4) . . . . ?
B9 C11 C12 B6 -73.8(6) . . . . ?
B7 C11 C12 B6 38.6(4) . . . . ?
B8 C11 C12 B6 -1.1(6) . . . . ?
B6 B1 B2 B8 101.3(5) . . . . ?
B5 B1 B2 B8 61.8(6) . . . . ?
B4 B1 B2 B8 -3.5(6) . . . . ?
B3 B1 B2 B8 -36.7(4) . . . . ?
S1 B1 B2 B8 -142.4(4) . . . . ?
B5 B1 B2 B6 -39.5(5) . . . . ?
B4 B1 B2 B6 -104.9(5) . . . . ?
B3 B1 B2 B6 -138.1(4) . . . . ?
S1 B1 B2 B6 116.2(5) . . . . ?
B6 B1 B2 B7 37.8(5) . . . . ?
B5 B1 B2 B7 -1.7(6) . . . . ?
B4 B1 B2 B7 -67.1(6) . . . . ?
B3 B1 B2 B7 -100.3(5) . . . . ?
S1 B1 B2 B7 154.0(4) . . . . ?
B6 B1 B2 B3 138.1(4) . . . . ?
B5 B1 B2 B3 98.5(5) . . . . ?
B4 B1 B2 B3 33.2(4) . . . . ?
S1 B1 B2 B3 -105.7(4) . . . . ?
B6 B1 B2 S2 -113.3(5) . . . . ?
B5 B1 B2 S2 -152.9(4) . . . . ?
B4 B1 B2 S2 141.8(4) . . . . ?
B3 B1 B2 S2 108.6(5) . . . . ?
S1 B1 B2 S2 2.9(6) . . . . ?
B6 B1 B2 V1 -144.7(4) . . . . ?
B5 B1 B2 V1 175.8(4) . . . . ?
B4 B1 B2 V1 110.4(4) . . . . ?
B3 B1 B2 V1 77.2(3) . . . . ?
S1 B1 B2 V1 -28.5(3) . . . . ?
B6 B2 B3 B8 -101.8(5) . . . . ?
B7 B2 B3 B8 -38.9(4) . . . . ?
B1 B2 B3 B8 -138.7(4) . . . . ?
S2 B2 B3 B8 112.4(5) . . . . ?
V1 B2 B3 B8 142.2(4) . . . . ?
B8 B2 B3 B4 105.3(5) . . . . ?
B6 B2 B3 B4 3.5(6) . . . . ?
B7 B2 B3 B4 66.4(5) . . . . ?
B1 B2 B3 B4 -33.4(4) . . . . ?
S2 B2 B3 B4 -142.3(4) . . . . ?
V1 B2 B3 B4 -112.5(4) . . . . ?
B8 B2 B3 B9 38.9(5) . . . . ?
B6 B2 B3 B9 -62.9(6) . . . . ?
B7 B2 B3 B9 0.0(6) . . . . ?
B1 B2 B3 B9 -99.8(5) . . . . ?
S2 B2 B3 B9 151.3(4) . . . . ?
V1 B2 B3 B9 -178.9(5) . . . . ?
B8 B2 B3 B1 138.7(4) . . . . ?
B6 B2 B3 B1 36.9(4) . . . . ?
B7 B2 B3 B1 99.7(5) . . . . ?
S2 B2 B3 B1 -109.0(4) . . . . ?
V1 B2 B3 B1 -79.1(3) . . . . ?
B8 B2 B3 S3 -113.6(5) . . . . ?
B6 B2 B3 S3 144.7(4) . . . . ?
B7 B2 B3 S3 -152.5(4) . . . . ?
B1 B2 B3 S3 107.8(4) . . . . ?
S2 B2 B3 S3 -1.2(6) . . . . ?
V1 B2 B3 S3 28.6(3) . . . . ?
B8 B2 B3 V1 -142.2(4) . . . . ?
B6 B2 B3 V1 116.0(4) . . . . ?
B7 B2 B3 V1 178.9(4) . . . . ?
B1 B2 B3 V1 79.1(3) . . . . ?
S2 B2 B3 V1 -29.8(3) . . . . ?
B6 B1 B3 B8 -0.6(5) . . . . ?
B5 B1 B3 B8 -65.1(5) . . . . ?
B4 B1 B3 B8 -106.5(5) . . . . ?
B2 B1 B3 B8 36.2(4) . . . . ?
S1 B1 B3 B8 143.0(4) . . . . ?
B6 B1 B3 B4 105.9(4) . . . . ?
B5 B1 B3 B4 41.4(4) . . . . ?
B2 B1 B3 B4 142.7(4) . . . . ?
S1 B1 B3 B4 -110.5(4) . . . . ?
B6 B1 B3 B9 63.9(5) . . . . ?
B5 B1 B3 B9 -0.6(6) . . . . ?
B4 B1 B3 B9 -42.0(4) . . . . ?
B2 B1 B3 B9 100.7(5) . . . . ?
S1 B1 B3 B9 -152.5(4) . . . . ?
B6 B1 B3 B2 -36.8(4) . . . . ?
B5 B1 B3 B2 -101.3(4) . . . . ?
B4 B1 B3 B2 -142.7(4) . . . . ?
S1 B1 B3 B2 106.8(4) . . . . ?
B6 B1 B3 S3 -144.4(4) . . . . ?
B5 B1 B3 S3 151.1(4) . . . . ?
B4 B1 B3 S3 109.7(5) . . . . ?
B2 B1 B3 S3 -107.6(4) . . . . ?
S1 B1 B3 S3 -0.8(6) . . . . ?
B6 B1 B3 V1 -113.7(4) . . . . ?
B5 B1 B3 V1 -178.2(4) . . . . ?
B4 B1 B3 V1 140.4(3) . . . . ?
B2 B1 B3 V1 -76.9(3) . . . . ?
S1 B1 B3 V1 29.9(3) . . . . ?
B8 B3 B4 B1 96.8(5) . . . . ?
B9 B3 B4 B1 134.0(5) . . . . ?
B2 B3 B4 B1 33.6(4) . . . . ?
S3 B3 B4 B1 -106.7(5) . . . . ?
V1 B3 B4 B1 -42.4(4) . . . . ?
B8 B3 B4 B5 56.8(6) . . . . ?
B9 B3 B4 B5 94.0(5) . . . . ?
B2 B3 B4 B5 -6.4(6) . . . . ?
B1 B3 B4 B5 -40.0(4) . . . . ?
S3 B3 B4 B5 -146.7(4) . . . . ?
V1 B3 B4 B5 -82.4(5) . . . . ?
B8 B3 B4 B9 -37.2(5) . . . . ?
B2 B3 B4 B9 -100.4(5) . . . . ?
B1 B3 B4 B9 -134.0(5) . . . . ?
S3 B3 B4 B9 119.4(5) . . . . ?
V1 B3 B4 B9 -176.4(5) . . . . ?
B6 B1 B4 B3 -96.8(5) . . . . ?
B5 B1 B4 B3 -133.8(4) . . . . ?
B2 B1 B4 B3 -33.4(4) . . . . ?
S1 B1 B4 B3 103.9(4) . . . . ?
B6 B1 B4 B5 37.0(5) . . . . ?
B2 B1 B4 B5 100.4(4) . . . . ?
B3 B1 B4 B5 133.8(4) . . . . ?
S1 B1 B4 B5 -122.3(5) . . . . ?
B6 B1 B4 B9 -56.9(6) . . . . ?
B5 B1 B4 B9 -93.8(5) . . . . ?
B2 B1 B4 B9 6.6(6) . . . . ?
B3 B1 B4 B9 40.0(4) . . . . ?
S1 B1 B4 B9 143.9(4) . . . . ?
C11 C12 B5 B1 -64.9(6) . . . . ?
B7 C12 B5 B1 6.2(7) . . . . ?
B6 C12 B5 B1 40.3(4) . . . . ?
C11 C12 B5 B6 -105.2(5) . . . . ?
B7 C12 B5 B6 -34.1(5) . . . . ?
C11 C12 B5 B4 -3.1(6) . . . . ?
B7 C12 B5 B4 68.0(6) . . . . ?
B6 C12 B5 B4 102.1(5) . . . . ?
B6 B1 B5 C12 -40.7(5) . . . . ?
B4 B1 B5 C12 99.9(5) . . . . ?
B2 B1 B5 C12 -2.3(6) . . . . ?
B3 B1 B5 C12 60.0(6) . . . . ?
S1 B1 B5 C12 -153.7(5) . . . . ?
B4 B1 B5 B6 140.6(5) . . . . ?
B2 B1 B5 B6 38.4(5) . . . . ?
B3 B1 B5 B6 100.7(5) . . . . ?
S1 B1 B5 B6 -112.9(6) . . . . ?
B6 B1 B5 B4 -140.6(5) . . . . ?
B2 B1 B5 B4 -102.2(5) . . . . ?
B3 B1 B5 B4 -39.9(4) . . . . ?
S1 B1 B5 B4 106.4(6) . . . . ?
B3 B4 B5 C12 -55.6(5) . . . . ?
B1 B4 B5 C12 -97.3(5) . . . . ?
B9 B4 B5 C12 5.1(6) . . . . ?
B3 B4 B5 B1 41.7(4) . . . . ?
B9 B4 B5 B1 102.4(5) . . . . ?
B3 B4 B5 B6 6.9(6) . . . . ?
B1 B4 B5 B6 -34.8(4) . . . . ?
B9 B4 B5 B6 67.6(5) . . . . ?
C11 C12 B6 B1 67.6(5) . . . . ?
B5 C12 B6 B1 -40.0(4) . . . . ?
B7 C12 B6 B1 106.4(5) . . . . ?
C11 C12 B6 B7 -38.8(4) . . . . ?
B5 C12 B6 B7 -146.4(5) . . . . ?
C11 C12 B6 B2 4.2(6) . . . . ?
B5 C12 B6 B2 -103.4(5) . . . . ?
B7 C12 B6 B2 43.0(4) . . . . ?
C11 C12 B6 B5 107.6(5) . . . . ?
B7 C12 B6 B5 146.4(5) . . . . ?
B5 B1 B6 C12 37.2(4) . . . . ?
B4 B1 B6 C12 0.2(6) . . . . ?
B2 B1 B6 C12 -99.2(5) . . . . ?
B3 B1 B6 C12 -62.3(5) . . . . ?
S1 B1 B6 C12 158.2(4) . . . . ?
B5 B1 B6 B7 97.5(5) . . . . ?
B4 B1 B6 B7 60.5(6) . . . . ?
B2 B1 B6 B7 -38.9(4) . . . . ?
B3 B1 B6 B7 -1.9(6) . . . . ?
S1 B1 B6 B7 -141.5(4) . . . . ?
B5 B1 B6 B2 136.4(5) . . . . ?
B4 B1 B6 B2 99.4(5) . . . . ?
B3 B1 B6 B2 36.9(4) . . . . ?
S1 B1 B6 B2 -102.6(5) . . . . ?
B4 B1 B6 B5 -37.0(5) . . . . ?
B2 B1 B6 B5 -136.4(5) . . . . ?
B3 B1 B6 B5 -99.5(5) . . . . ?
S1 B1 B6 B5 121.0(5) . . . . ?
B8 B2 B6 C12 -5.7(5) . . . . ?
B7 B2 B6 C12 -42.1(4) . . . . ?
B3 B2 B6 C12 57.0(5) . . . . ?
B1 B2 B6 C12 94.9(4) . . . . ?
S2 B2 B6 C12 -159.0(4) . . . . ?
V1 B2 B6 C12 134.1(4) . . . . ?
B8 B2 B6 B1 -100.6(5) . . . . ?
B7 B2 B6 B1 -137.0(5) . . . . ?
B3 B2 B6 B1 -37.9(4) . . . . ?
S2 B2 B6 B1 106.1(4) . . . . ?
V1 B2 B6 B1 39.1(4) . . . . ?
B8 B2 B6 B7 36.4(4) . . . . ?
B3 B2 B6 B7 99.1(5) . . . . ?
B1 B2 B6 B7 137.0(5) . . . . ?
S2 B2 B6 B7 -116.9(5) . . . . ?
V1 B2 B6 B7 176.2(5) . . . . ?
B8 B2 B6 B5 -61.8(5) . . . . ?
B7 B2 B6 B5 -98.3(5) . . . . ?
B3 B2 B6 B5 0.9(6) . . . . ?
B1 B2 B6 B5 38.8(4) . . . . ?
S2 B2 B6 B5 144.8(4) . . . . ?
V1 B2 B6 B5 77.9(5) . . . . ?
B1 B5 B6 C12 -132.8(5) . . . . ?
B4 B5 B6 C12 -97.7(5) . . . . ?
C12 B5 B6 B1 132.8(5) . . . . ?
B4 B5 B6 B1 35.1(4) . . . . ?
C12 B5 B6 B7 29.5(4) . . . . ?
B1 B5 B6 B7 -103.3(5) . . . . ?
B4 B5 B6 B7 -68.2(5) . . . . ?
C12 B5 B6 B2 92.8(5) . . . . ?
B1 B5 B6 B2 -39.9(4) . . . . ?
B4 B5 B6 B2 -4.8(6) . . . . ?
B5 C12 B7 C11 -104.0(6) . . . . ?
B6 C12 B7 C11 -139.5(4) . . . . ?
C11 C12 B7 B6 139.5(4) . . . . ?
B5 C12 B7 B6 35.4(6) . . . . ?
C11 C12 B7 B2 96.7(5) . . . . ?
B5 C12 B7 B2 -7.3(7) . . . . ?
B6 C12 B7 B2 -42.7(4) . . . . ?
C11 C12 B7 B8 35.8(4) . . . . ?
B5 C12 B7 B8 -68.3(7) . . . . ?
B6 C12 B7 B8 -103.7(5) . . . . ?
B9 C11 B7 C12 102.6(6) . . . . ?
B8 C11 B7 C12 138.3(4) . . . . ?
C12 C11 B7 B6 -34.9(4) . . . . ?
B9 C11 B7 B6 67.7(7) . . . . ?
B8 C11 B7 B6 103.3(5) . . . . ?
C12 C11 B7 B2 -96.6(5) . . . . ?
B9 C11 B7 B2 6.0(7) . . . . ?
B8 C11 B7 B2 41.6(4) . . . . ?
C12 C11 B7 B8 -138.3(4) . . . . ?
B9 C11 B7 B8 -35.6(6) . . . . ?
B1 B6 B7 C12 -90.5(5) . . . . ?
B2 B6 B7 C12 -130.1(5) . . . . ?
B5 B6 B7 C12 -27.8(4) . . . . ?
C12 B6 B7 C11 33.0(4) . . . . ?
B1 B6 B7 C11 -57.5(5) . . . . ?
B2 B6 B7 C11 -97.1(5) . . . . ?
B5 B6 B7 C11 5.2(5) . . . . ?
C12 B6 B7 B2 130.1(5) . . . . ?
B1 B6 B7 B2 39.6(4) . . . . ?
B5 B6 B7 B2 102.3(5) . . . . ?
C12 B6 B7 B8 94.3(5) . . . . ?
B1 B6 B7 B8 3.8(6) . . . . ?
B2 B6 B7 B8 -35.8(4) . . . . ?
B5 B6 B7 B8 66.5(5) . . . . ?
B8 B2 B7 C12 -97.5(5) . . . . ?
B6 B2 B7 C12 42.2(4) . . . . ?
B3 B2 B7 C12 -59.1(6) . . . . ?
B1 B2 B7 C12 4.8(6) . . . . ?
S2 B2 B7 C12 152.8(5) . . . . ?
B8 B2 B7 C11 -41.4(4) . . . . ?
B6 B2 B7 C11 98.3(5) . . . . ?
B3 B2 B7 C11 -3.0(6) . . . . ?
B1 B2 B7 C11 60.9(6) . . . . ?
S2 B2 B7 C11 -151.1(5) . . . . ?
B8 B2 B7 B6 -139.7(5) . . . . ?
B3 B2 B7 B6 -101.3(5) . . . . ?
B1 B2 B7 B6 -37.4(4) . . . . ?
S2 B2 B7 B6 110.6(6) . . . . ?
B6 B2 B7 B8 139.7(5) . . . . ?
B3 B2 B7 B8 38.4(4) . . . . ?
B1 B2 B7 B8 102.3(5) . . . . ?
S2 B2 B7 B8 -109.7(6) . . . . ?
C12 C11 B8 B2 -2.6(6) . . . . ?
B9 C11 B8 B2 104.1(5) . . . . ?
B7 C11 B8 B2 -42.3(4) . . . . ?
C12 C11 B8 B3 -66.1(6) . . . . ?
B9 C11 B8 B3 40.6(5) . . . . ?
B7 C11 B8 B3 -105.8(5) . . . . ?
C12 C11 B8 B7 39.7(4) . . . . ?
B9 C11 B8 B7 146.4(5) . . . . ?
C12 C11 B8 B9 -106.7(5) . . . . ?
B7 C11 B8 B9 -146.4(5) . . . . ?
B6 B2 B8 C11 5.1(6) . . . . ?
B7 B2 B8 C11 41.3(4) . . . . ?
B3 B2 B8 C11 -94.8(5) . . . . ?
B1 B2 B8 C11 -57.3(5) . . . . ?
S2 B2 B8 C11 158.8(4) . . . . ?
V1 B2 B8 C11 -135.5(4) . . . . ?
B6 B2 B8 B3 99.9(4) . . . . ?
B7 B2 B8 B3 136.1(4) . . . . ?
B1 B2 B8 B3 37.5(4) . . . . ?
S2 B2 B8 B3 -106.4(5) . . . . ?
V1 B2 B8 B3 -40.7(4) . . . . ?
B6 B2 B8 B7 -36.2(4) . . . . ?
B3 B2 B8 B7 -136.1(4) . . . . ?
B1 B2 B8 B7 -98.6(5) . . . . ?
S2 B2 B8 B7 117.5(5) . . . . ?
V1 B2 B8 B7 -176.8(4) . . . . ?
B6 B2 B8 B9 61.3(6) . . . . ?
B7 B2 B8 B9 97.5(5) . . . . ?
B3 B2 B8 B9 -38.6(4) . . . . ?
B1 B2 B8 B9 -1.1(6) . . . . ?
S2 B2 B8 B9 -145.0(4) . . . . ?
V1 B2 B8 B9 -79.3(5) . . . . ?
B4 B3 B8 C11 0.2(7) . . . . ?
B9 B3 B8 C11 -37.5(5) . . . . ?
B2 B3 B8 C11 99.6(5) . . . . ?
B1 B3 B8 C11 63.0(5) . . . . ?
S3 B3 B8 C11 -155.5(4) . . . . ?
V1 B3 B8 C11 139.5(4) . . . . ?
B4 B3 B8 B2 -99.4(5) . . . . ?
B9 B3 B8 B2 -137.0(5) . . . . ?
B1 B3 B8 B2 -36.5(4) . . . . ?
S3 B3 B8 B2 105.0(5) . . . . ?
V1 B3 B8 B2 40.0(4) . . . . ?
B4 B3 B8 B7 -59.9(6) . . . . ?
B9 B3 B8 B7 -97.5(5) . . . . ?
B2 B3 B8 B7 39.5(4) . . . . ?
B1 B3 B8 B7 3.0(6) . . . . ?
S3 B3 B8 B7 144.5(4) . . . . ?
V1 B3 B8 B7 79.5(5) . . . . ?
B4 B3 B8 B9 37.7(5) . . . . ?
B2 B3 B8 B9 137.0(5) . . . . ?
B1 B3 B8 B9 100.5(5) . . . . ?
S3 B3 B8 B9 -118.0(6) . . . . ?
V1 B3 B8 B9 177.0(5) . . . . ?
C12 B7 B8 C11 -33.8(4) . . . . ?
B6 B7 B8 C11 -95.0(5) . . . . ?
B2 B7 B8 C11 -131.1(4) . . . . ?
C12 B7 B8 B2 97.3(4) . . . . ?
C11 B7 B8 B2 131.1(4) . . . . ?
B6 B7 B8 B2 36.1(4) . . . . ?
C12 B7 B8 B3 57.0(5) . . . . ?
C11 B7 B8 B3 90.8(5) . . . . ?
B6 B7 B8 B3 -4.2(6) . . . . ?
B2 B7 B8 B3 -40.3(4) . . . . ?
C12 B7 B8 B9 -6.0(6) . . . . ?
C11 B7 B8 B9 27.8(4) . . . . ?
B6 B7 B8 B9 -67.2(5) . . . . ?
B2 B7 B8 B9 -103.3(5) . . . . ?
C12 C11 B9 B3 64.6(6) . . . . ?
B7 C11 B9 B3 -6.0(8) . . . . ?
B8 C11 B9 B3 -40.4(5) . . . . ?
C12 C11 B9 B8 105.0(5) . . . . ?
B7 C11 B9 B8 34.4(6) . . . . ?
C12 C11 B9 B4 4.1(7) . . . . ?
B7 C11 B9 B4 -66.5(7) . . . . ?
B8 C11 B9 B4 -100.9(5) . . . . ?
B8 B3 B9 C11 41.0(5) . . . . ?
B4 B3 B9 C11 -99.6(6) . . . . ?
B2 B3 B9 C11 3.3(7) . . . . ?
B1 B3 B9 C11 -59.4(6) . . . . ?
S3 B3 B9 C11 152.4(5) . . . . ?
B4 B3 B9 B8 -140.5(5) . . . . ?
B2 B3 B9 B8 -37.7(5) . . . . ?
B1 B3 B9 B8 -100.4(5) . . . . ?
S3 B3 B9 B8 111.4(6) . . . . ?
B8 B3 B9 B4 140.5(5) . . . . ?
B2 B3 B9 B4 102.9(5) . . . . ?
B1 B3 B9 B4 40.2(4) . . . . ?
S3 B3 B9 B4 -108.0(6) . . . . ?
B2 B8 B9 C11 -92.8(5) . . . . ?
B3 B8 B9 C11 -132.3(5) . . . . ?
B7 B8 B9 C11 -29.4(4) . . . . ?
C11 B8 B9 B3 132.3(5) . . . . ?
B2 B8 B9 B3 39.6(4) . . . . ?
B7 B8 B9 B3 103.0(5) . . . . ?
C11 B8 B9 B4 97.9(6) . . . . ?
B2 B8 B9 B4 5.1(6) . . . . ?
B3 B8 B9 B4 -34.5(4) . . . . ?
B7 B8 B9 B4 68.5(5) . . . . ?
B3 B4 B9 C11 96.7(5) . . . . ?
B1 B4 B9 C11 55.1(6) . . . . ?
B5 B4 B9 C11 -5.4(6) . . . . ?
B1 B4 B9 B3 -41.6(4) . . . . ?
B5 B4 B9 B3 -102.2(5) . . . . ?
B3 B4 B9 B8 34.5(4) . . . . ?
B1 B4 B9 B8 -7.1(6) . . . . ?
B5 B4 B9 B8 -67.7(5) . . . . ?
B6 B1 S1 V1 101.9(4) . . . . ?
B5 B1 S1 V1 -178.1(5) . . . . ?
B4 B1 S1 V1 -101.6(4) . . . . ?
B2 B1 S1 V1 32.6(4) . . . . ?
B3 B1 S1 V1 -34.4(3) . . . . ?
B8 B2 S2 V1 104.0(5) . . . . ?
B6 B2 S2 V1 -106.1(4) . . . . ?
B7 B2 S2 V1 179.1(6) . . . . ?
B3 B2 S2 V1 34.3(4) . . . . ?
B1 B2 S2 V1 -36.4(4) . . . . ?
B8 B3 S3 V1 -101.9(5) . . . . ?
B4 B3 S3 V1 104.1(4) . . . . ?
B9 B3 S3 V1 -179.2(6) . . . . ?
B2 B3 S3 V1 -32.8(4) . . . . ?
B1 B3 S3 V1 35.7(4) . . . . ?
